data_7200127
loop_
_publ_author_name
'Kendrick, John'
'Gourlay, Matthew D.'
'Neumann, Marcus A.'
'Leusen, Frank J. J.'

_publ_section_title
;
 Predicting spontaneous racemate resolution using recent developments in
 crystal structure prediction
;
_journal_issue 11
_journal_name_full CrystEngComm
_journal_page_first 2391
_journal_page_last 2399
_journal_paper_doi 10.1039/b909038j
_journal_volume 11
_journal_year 2009
_space_group_IT_number 29
_symmetry_cell_setting orthorhombic
_symmetry_Int_Tables_number 29
_symmetry_space_group_name_Hall 'P 2c -2ac'
_symmetry_space_group_name_H-M 'P c a 21'
_cell_angle_alpha 90.000000
_cell_angle_beta 90.000000
_cell_angle_gamma 90.000000
_cell_length_a 8.860914
_cell_length_b 4.666224
_cell_length_c 12.411416
_cell_volume 513.175
_cod_data_source_file 5HMO_racemic.cif
_cod_data_source_block 5HMO_R_10
_cod_original_sg_symbol_H-M 'P c a 2_1'
_cod_struct_determination_method theoretical
_cod_database_code 7200127

loop_
_symmetry_equiv_pos_site_id
_symmetry_equiv_pos_as_xyz
1 x,y,z
2 -x,-y,z+1/2
3 x+1/2,-y,z
4 -x+1/2,y,z+1/2

loop_
_atom_site_label
_atom_site_type_symbol
_atom_site_fract_x
_atom_site_fract_y
_atom_site_fract_z
C46 C 0.743221 0.915288 2.015785
C47 C 0.825449 0.745956 1.926975
O48 O 0.937246 0.573634 1.985210
C49 C 0.946331 0.670118 2.089526
N50 N 0.844583 0.877447 2.106907
O51 O 1.041448 0.568086 2.152082
C52 C 0.910827 0.931876 1.846759
O53 O 0.803188 1.100531 1.788173
H54 H 0.731565 1.141494 1.993793
H55 H 0.632049 0.824621 2.034400
H56 H 0.750743 0.595798 1.884830
H57 H 0.812034 0.942162 2.183082
H58 H 0.988533 1.073775 1.890663
H59 H 0.976284 0.793172 1.792518
H60 H 0.862521 1.232145 1.740776
